data_8106425
loop_
_publ_author_name
'Mabkhot, Yahia N.'
'Ghabbour, Hazem A.'
'Al-aizari, Faiz A.'
'Al-Showiman, Salim'

_publ_section_title
;
 Crystal structure of (Z)-Ethyl 2-cyano-2-(3-phenylthiazolidin-2-ylidene)
 acetate, C14H14N2O2S
;
_journal_issue 1
_journal_name_full 'Zeitschrift f\"ur Kristallographie - New Crystal Structures'
_journal_page_first 41
_journal_page_last 42
_journal_paper_doi 10.1515/ncrs-2016-0121
_journal_volume 232
_journal_year 2017
_chemical_formula_sum 'C14 H14 N2 O2 S'
_chemical_formula_weight 274.33
_space_group_crystal_system triclinic
_space_group_IT_number 2
_space_group_name_Hall '-P 1'
_space_group_name_H-M_alt 'P -1'
_atom_sites_solution_hydrogens geom
_cell_angle_alpha 91.054(2)
_cell_angle_beta 109.380(2)
_cell_angle_gamma 113.769(2)
_cell_formula_units_Z 2
_cell_length_a 8.6471(4)
_cell_length_b 9.5576(5)
_cell_length_c 9.7098(5)
_cell_measurement_reflns_used 9193
_cell_measurement_temperature 296(2)
_cell_measurement_theta_max 29.23
_cell_measurement_theta_min 2.26
_cell_volume 681.95(6)
_computing_cell_refinement 'Bruker SAINT'
_computing_data_collection 'Bruker APEX2'
_computing_data_reduction 'Bruker SAINT'
_computing_molecular_graphics 'Bruker SHELXTL'
_computing_publication_material 'Bruker SHELXTL'
_computing_structure_refinement 'SHELXL-2014 (Sheldrick 2014)'
_computing_structure_solution 'SHELXS-97 (Sheldrick 2008)'
_diffrn_ambient_temperature 296(2)
_diffrn_measured_fraction_theta_full 0.998
_diffrn_measured_fraction_theta_max 0.999
_diffrn_measurement_device_type 'Bruker APEX-II CCD'
_diffrn_measurement_method '\f and \w scans'
_diffrn_radiation_type MoK\a
_diffrn_radiation_wavelength 0.71073
_diffrn_reflns_av_R_equivalents 0.0487
_diffrn_reflns_av_unetI/netI 0.0345
_diffrn_reflns_Laue_measured_fraction_full 0.998
_diffrn_reflns_Laue_measured_fraction_max 0.999
_diffrn_reflns_limit_h_max 11
_diffrn_reflns_limit_h_min -11
_diffrn_reflns_limit_k_max 12
_diffrn_reflns_limit_k_min -12
_diffrn_reflns_limit_l_max 12
_diffrn_reflns_limit_l_min -12
_diffrn_reflns_number 19934
_diffrn_reflns_point_group_measured_fraction_full 0.998
_diffrn_reflns_point_group_measured_fraction_max 0.999
_diffrn_reflns_theta_full 25.242
_diffrn_reflns_theta_max 27.500
_diffrn_reflns_theta_min 2.259
_exptl_absorpt_coefficient_mu 0.236
_exptl_absorpt_correction_T_max 0.891
_exptl_absorpt_correction_T_min 0.772
_exptl_absorpt_correction_type multi-scan
_exptl_absorpt_process_details SADABS_Bruker_2014
_exptl_crystal_colour colourless
_exptl_crystal_density_diffrn 1.336
_exptl_crystal_description block
_exptl_crystal_F_000 288
_exptl_crystal_size_max 0.315
_exptl_crystal_size_mid 0.259
_exptl_crystal_size_min 0.241
_refine_diff_density_max 0.523
_refine_diff_density_min -0.404
_refine_diff_density_rms 0.053
_refine_ls_extinction_coef .
_refine_ls_extinction_method none
_refine_ls_goodness_of_fit_ref 1.050
_refine_ls_hydrogen_treatment constr
_refine_ls_matrix_type full
_refine_ls_number_parameters 173
_refine_ls_number_reflns 3119
_refine_ls_number_restraints 0
_refine_ls_restrained_S_all 1.050
_refine_ls_R_factor_all 0.0839
_refine_ls_R_factor_gt 0.0608
_refine_ls_shift/su_max 0.000
_refine_ls_shift/su_mean 0.000
_refine_ls_structure_factor_coef Fsqd
_refine_ls_weighting_details 'w=1/[\s^2^(Fo^2^)+(0.0741P)^2^+0.5848P] where P=(Fo^2^+2Fc^2^)/3'
_refine_ls_weighting_scheme calc
_refine_ls_wR_factor_gt 0.1554
_refine_ls_wR_factor_ref 0.1745
_reflns_Friedel_coverage 0.000
_reflns_Friedel_fraction_full .
_reflns_Friedel_fraction_max .
_reflns_number_gt 2345
_reflns_number_total 3119
_reflns_threshold_expression 'I > 2\s(I)'
_cod_data_source_file suppl_j_ncrs-2016-0121_suppl.cif
_cod_data_source_block a_a
_cod_database_code 8106425
_shelx_space_group_comment
;
The symmetry employed for this shelxl refinement is uniquely defined
by the following loop, which should always be used as a source of
symmetry information in preference to the above space-group names.
They are only intended as comments.
;
_shelx_estimated_absorpt_t_min 0.929
_shelx_estimated_absorpt_t_max 0.945

loop_
_space_group_symop_operation_xyz
'x, y, z'
'-x, -y, -z'

loop_
_atom_site_label
_atom_site_type_symbol
_atom_site_fract_x
_atom_site_fract_y
_atom_site_fract_z
_atom_site_U_iso_or_equiv
_atom_site_adp_type
_atom_site_occupancy
_atom_site_site_symmetry_order
_atom_site_calc_flag
_atom_site_refinement_flags_posn
_atom_site_refinement_flags_adp
_atom_site_refinement_flags_occupancy
_atom_site_disorder_assembly
_atom_site_disorder_group
S1 S 0.57896(10) 0.36123(8) 0.14783(8) 0.0524(3) Uani 1 1 d . . . . .
O1 O 0.2177(3) 0.2648(3) 0.0047(3) 0.0708(7) Uani 1 1 d . . . . .
O2 O 0.0428(3) 0.3411(3) 0.0835(3) 0.0779(8) Uani 1 1 d . . . . .
N1 N 0.6838(3) 0.6103(2) 0.3276(2) 0.0391(5) Uani 1 1 d . . . . .
N2 N 0.2674(4) 0.6137(3) 0.3722(3) 0.0662(8) Uani 1 1 d . . . . .
C1 C 0.7642(5) 0.7946(4) 0.5420(3) 0.0672(9) Uani 1 1 d . . . . .
H1A H 0.8039 0.7305 0.6041 0.081 Uiso 1 1 calc R U . . .
C2 C 0.7753(7) 0.9313(5) 0.6024(5) 0.0902(13) Uani 1 1 d . . . . .
H2A H 0.8224 0.9611 0.7071 0.108 Uiso 1 1 calc R U . . .
C3 C 0.7203(5) 1.0241(4) 0.5149(5) 0.0750(11) Uani 1 1 d . . . . .
H3A H 0.7259 1.1169 0.5582 0.090 Uiso 1 1 calc R U . . .
C4 C 0.6564(5) 0.9837(4) 0.3639(5) 0.0703(9) Uani 1 1 d . . . . .
H4A H 0.6196 1.0496 0.3026 0.084 Uiso 1 1 calc R U . . .
C5 C 0.6449(4) 0.8474(3) 0.3000(3) 0.0541(7) Uani 1 1 d . . . . .
H5A H 0.6032 0.8204 0.1952 0.065 Uiso 1 1 calc R U . . .
C6 C 0.6945(3) 0.7523(3) 0.3900(3) 0.0387(5) Uani 1 1 d . . . . .
C7 C 0.8553(4) 0.6050(4) 0.3404(4) 0.0622(8) Uani 1 1 d . . . . .
H7A H 0.9201 0.6852 0.2909 0.075 Uiso 1 1 calc R U . . .
H7B H 0.9346 0.6257 0.4462 0.075 Uiso 1 1 calc R U . . .
C8 C 0.8136(5) 0.4511(5) 0.2705(5) 0.0839(12) Uani 1 1 d . . . . .
H8A H 0.8357 0.3872 0.3472 0.101 Uiso 1 1 calc R U . . .
H8B H 0.8928 0.4600 0.2141 0.101 Uiso 1 1 calc R U . . .
C9 C 0.5325(3) 0.4940(3) 0.2338(3) 0.0344(5) Uani 1 1 d . . . . .
C10 C 0.3550(3) 0.4713(3) 0.2064(3) 0.0381(5) Uani 1 1 d . . . . .
C11 C 0.2045(4) 0.3489(3) 0.0895(3) 0.0503(7) Uani 1 1 d . . . . .
C12 C -0.1216(5) 0.2288(6) -0.0327(4) 0.0952(14) Uani 1 1 d . . . . .
H12A H -0.2047 0.2772 -0.0753 0.114 Uiso 1 1 calc R U . . .
H12B H -0.0904 0.1956 -0.1129 0.114 Uiso 1 1 calc R U . . .
C13 C -0.2075(8) 0.1007(5) 0.0242(6) 0.1189(19) Uani 1 1 d . . . . .
H13A H -0.3290 0.0353 -0.0493 0.178 Uiso 1 1 calc R U . . .
H13B H -0.2184 0.1354 0.1147 0.178 Uiso 1 1 calc R U . . .
H13C H -0.1359 0.0408 0.0475 0.178 Uiso 1 1 calc R U . . .
C14 C 0.3118(3) 0.5551(3) 0.2986(3) 0.0441(6) Uani 1 1 d . . . . .

loop_
_atom_site_aniso_label
_atom_site_aniso_U_11
_atom_site_aniso_U_22
_atom_site_aniso_U_33
_atom_site_aniso_U_23
_atom_site_aniso_U_13
_atom_site_aniso_U_12
S1 0.0506(4) 0.0482(4) 0.0602(5) -0.0086(3) 0.0220(3) 0.0229(3)
O1 0.0591(13) 0.0634(14) 0.0672(14) -0.0259(11) 0.0162(11) 0.0122(11)
O2 0.0338(11) 0.0938(18) 0.0737(15) -0.0245(13) 0.0122(10) 0.0049(11)
N1 0.0339(10) 0.0360(10) 0.0435(11) -0.0004(8) 0.0117(9) 0.0137(8)
N2 0.0535(15) 0.0549(15) 0.093(2) -0.0107(14) 0.0372(15) 0.0187(12)
C1 0.090(2) 0.0547(18) 0.0480(17) -0.0005(14) 0.0185(16) 0.0289(17)
C2 0.121(4) 0.068(2) 0.066(2) -0.0203(19) 0.026(2) 0.035(2)
C3 0.070(2) 0.0407(16) 0.102(3) -0.0206(18) 0.033(2) 0.0132(15)
C4 0.071(2) 0.0362(15) 0.101(3) 0.0119(16) 0.030(2) 0.0219(15)
C5 0.0609(18) 0.0411(14) 0.0560(17) 0.0059(12) 0.0207(14) 0.0187(13)
C6 0.0348(12) 0.0292(11) 0.0451(13) -0.0006(10) 0.0160(10) 0.0067(9)
C7 0.0354(14) 0.0678(19) 0.074(2) -0.0129(16) 0.0127(13) 0.0203(13)
C8 0.0479(18) 0.079(2) 0.116(3) -0.024(2) 0.0143(19) 0.0337(18)
C9 0.0381(12) 0.0303(11) 0.0358(12) 0.0026(9) 0.0162(10) 0.0139(9)
C10 0.0357(12) 0.0330(11) 0.0431(13) 0.0011(10) 0.0160(10) 0.0116(10)
C11 0.0423(14) 0.0447(14) 0.0512(15) -0.0032(12) 0.0166(12) 0.0079(12)
C12 0.055(2) 0.111(3) 0.071(2) -0.010(2) 0.0121(18) -0.001(2)
C13 0.129(4) 0.062(3) 0.120(4) -0.004(3) 0.042(3) 0.002(3)
C14 0.0332(12) 0.0376(13) 0.0579(16) 0.0006(11) 0.0171(11) 0.0121(10)

loop_
_atom_type_symbol
_atom_type_description
_atom_type_scat_dispersion_real
_atom_type_scat_dispersion_imag
_atom_type_scat_source
C C 0.0033 0.0016 'International Tables Vol C Tables 4.2.6.8 and 6.1.1.4'
H H 0.0000 0.0000 'International Tables Vol C Tables 4.2.6.8 and 6.1.1.4'
N N 0.0061 0.0033 'International Tables Vol C Tables 4.2.6.8 and 6.1.1.4'
O O 0.0106 0.0060 'International Tables Vol C Tables 4.2.6.8 and 6.1.1.4'
S S 0.1246 0.1234 'International Tables Vol C Tables 4.2.6.8 and 6.1.1.4'

loop_
_geom_angle_atom_site_label_1
_geom_angle_atom_site_label_2
_geom_angle_atom_site_label_3
_geom_angle
_geom_angle_site_symmetry_1
_geom_angle_site_symmetry_3
C9 S1 C8 91.34(13) . .
C11 O2 C12 118.4(3) . .
C9 N1 C6 125.1(2) . .
C9 N1 C7 115.9(2) . .
C6 N1 C7 117.5(2) . .
C2 C1 C6 118.8(3) . .
C2 C1 H1A 120.6 . .
C6 C1 H1A 120.6 . .
C3 C2 C1 121.1(3) . .
C3 C2 H2A 119.5 . .
C1 C2 H2A 119.5 . .
C2 C3 C4 119.7(3) . .
C2 C3 H3A 120.1 . .
C4 C3 H3A 120.1 . .
C3 C4 C5 120.5(3) . .
C3 C4 H4A 119.8 . .
C5 C4 H4A 119.8 . .
C6 C5 C4 118.9(3) . .
C6 C5 H5A 120.6 . .
C4 C5 H5A 120.6 . .
C5 C6 C1 120.9(3) . .
C5 C6 N1 120.4(2) . .
C1 C6 N1 118.7(2) . .
C8 C7 N1 108.5(2) . .
C8 C7 H7A 110.0 . .
N1 C7 H7A 110.0 . .
C8 C7 H7B 110.0 . .
N1 C7 H7B 110.0 . .
H7A C7 H7B 108.4 . .
C7 C8 S1 108.5(2) . .
C7 C8 H8A 110.0 . .
S1 C8 H8A 110.0 . .
C7 C8 H8B 110.0 . .
S1 C8 H8B 110.0 . .
H8A C8 H8B 108.4 . .
N1 C9 C10 126.5(2) . .
N1 C9 S1 112.08(17) . .
C10 C9 S1 121.42(18) . .
C9 C10 C14 122.3(2) . .
C9 C10 C11 120.2(2) . .
C14 C10 C11 117.3(2) . .
O1 C11 O2 122.9(3) . .
O1 C11 C10 125.5(3) . .
O2 C11 C10 111.6(2) . .
C13 C12 O2 110.1(4) . .
C13 C12 H12A 109.6 . .
O2 C12 H12A 109.6 . .
C13 C12 H12B 109.6 . .
O2 C12 H12B 109.6 . .
H12A C12 H12B 108.1 . .
C12 C13 H13A 109.5 . .
C12 C13 H13B 109.5 . .
H13A C13 H13B 109.5 . .
C12 C13 H13C 109.5 . .
H13A C13 H13C 109.5 . .
H13B C13 H13C 109.5 . .
N2 C14 C10 175.5(3) . .

loop_
_geom_bond_atom_site_label_1
_geom_bond_atom_site_label_2
_geom_bond_distance
_geom_bond_site_symmetry_2
S1 C9 1.750(2) .
S1 C8 1.796(4) .
O1 C11 1.204(3) .
O2 C11 1.351(4) .
O2 C12 1.452(4) .
N1 C9 1.332(3) .
N1 C6 1.431(3) .
N1 C7 1.468(3) .
N2 C14 1.146(3) .
C1 C2 1.376(5) .
C1 C6 1.377(4) .
C1 H1A 0.9500 .
C2 C3 1.355(6) .
C2 H2A 0.9500 .
C3 C4 1.368(5) .
C3 H3A 0.9500 .
C4 C5 1.385(4) .
C4 H4A 0.9500 .
C5 C6 1.367(4) .
C5 H5A 0.9500 .
C7 C8 1.458(4) .
C7 H7A 0.9900 .
C7 H7B 0.9900 .
C8 H8A 0.9900 .
C8 H8B 0.9900 .
C9 C10 1.390(3) .
C10 C14 1.421(3) .
C10 C11 1.447(4) .
C12 C13 1.386(6) .
C12 H12A 0.9900 .
C12 H12B 0.9900 .
C13 H13A 0.9800 .
C13 H13B 0.9800 .
C13 H13C 0.9800 .

loop_
_geom_torsion_atom_site_label_1
_geom_torsion_atom_site_label_2
_geom_torsion_atom_site_label_3
_geom_torsion_atom_site_label_4
_geom_torsion
_geom_torsion_site_symmetry_1
_geom_torsion_site_symmetry_2
_geom_torsion_site_symmetry_3
_geom_torsion_site_symmetry_4
C6 C1 C2 C3 -0.4(7) . . . .
C1 C2 C3 C4 -1.6(7) . . . .
C2 C3 C4 C5 1.1(6) . . . .
C3 C4 C5 C6 1.5(5) . . . .
C4 C5 C6 C1 -3.5(4) . . . .
C4 C5 C6 N1 179.8(3) . . . .
C2 C1 C6 C5 3.0(5) . . . .
C2 C1 C6 N1 179.8(3) . . . .
C9 N1 C6 C5 -59.4(3) . . . .
C7 N1 C6 C5 106.2(3) . . . .
C9 N1 C6 C1 123.8(3) . . . .
C7 N1 C6 C1 -70.5(4) . . . .
C9 N1 C7 C8 -13.1(4) . . . .
C6 N1 C7 C8 179.9(3) . . . .
N1 C7 C8 S1 19.4(4) . . . .
C9 S1 C8 C7 -17.0(3) . . . .
C6 N1 C9 C10 -16.3(4) . . . .
C7 N1 C9 C10 177.9(3) . . . .
C6 N1 C9 S1 165.93(19) . . . .
C7 N1 C9 S1 0.0(3) . . . .
C8 S1 C9 N1 10.0(2) . . . .
C8 S1 C9 C10 -167.9(3) . . . .
N1 C9 C10 C14 -12.8(4) . . . .
S1 C9 C10 C14 164.8(2) . . . .
N1 C9 C10 C11 173.2(2) . . . .
S1 C9 C10 C11 -9.2(4) . . . .
C12 O2 C11 O1 -1.5(5) . . . .
C12 O2 C11 C10 177.2(3) . . . .
C9 C10 C11 O1 -3.6(5) . . . .
C14 C10 C11 O1 -177.9(3) . . . .
C9 C10 C11 O2 177.7(2) . . . .
C14 C10 C11 O2 3.4(4) . . . .
C11 O2 C12 C13 102.0(5) . . . .
